data_4026261
loop_
_publ_author_name
'Subhendu Sekhar Bag'
'Rajen Kundu'

_publ_section_title
;
 Installation/Modulation of the Emission Response via Click Reaction
;
_journal_name_full 'Journal of Organic Chemistry'
_journal_page_first 3348
_journal_page_last 3356
_journal_paper_doi 10.1021/jo200231k
_journal_volume 76
_journal_year 2011
_chemical_formula_moiety 'C26 H20 N4 '
_chemical_formula_sum 'C26 H20 N4'
_chemical_formula_weight 388.46
_chemical_name_systematic
; 
 ? 
;
_space_group_IT_number 14
_symmetry_cell_setting monoclinic
_symmetry_space_group_name_Hall '-P 2ybc'
_symmetry_space_group_name_H-M 'P 1 21/c 1'
_atom_sites_solution_hydrogens geom
_atom_sites_solution_primary direct
_atom_sites_solution_secondary difmap
_audit_creation_method SHELXL-97
_cell_angle_alpha 90.00
_cell_angle_beta 95.408(2)
_cell_angle_gamma 90.00
_cell_formula_units_Z 4
_cell_length_a 5.7090(2)
_cell_length_b 16.6315(5)
_cell_length_c 20.8904(7)
_cell_measurement_reflns_used 2459
_cell_measurement_temperature 296(2)
_cell_measurement_theta_max 22.42
_cell_measurement_theta_min 2.31
_cell_volume 1974.70(11)
_computing_cell_refinement 'Bruker SMART'
_computing_data_collection 'Bruker SMART'
_computing_data_reduction 'Bruker SAINT'
_computing_molecular_graphics 'Bruker SHELXTL'
_computing_publication_material 'Bruker SHELXTL'
_computing_structure_refinement 'SHELXL-97 (Sheldrick, 1997)'
_computing_structure_solution 'SHELXS-97 (Sheldrick, 1990)'
_diffrn_ambient_temperature 296(2)
_diffrn_measured_fraction_theta_full 0.996
_diffrn_measured_fraction_theta_max 0.996
_diffrn_measurement_device_type 'CCD area detector'
_diffrn_measurement_method 'phi and omega scans'
_diffrn_radiation_monochromator graphite
_diffrn_radiation_source 'fine-focus sealed tube'
_diffrn_radiation_type MoK\a
_diffrn_radiation_wavelength 0.71073
_diffrn_reflns_av_R_equivalents 0.0581
_diffrn_reflns_av_sigmaI/netI 0.0652
_diffrn_reflns_limit_h_max 7
_diffrn_reflns_limit_h_min -7
_diffrn_reflns_limit_k_max 21
_diffrn_reflns_limit_k_min -22
_diffrn_reflns_limit_l_max 27
_diffrn_reflns_limit_l_min -27
_diffrn_reflns_number 20923
_diffrn_reflns_theta_full 28.35
_diffrn_reflns_theta_max 28.35
_diffrn_reflns_theta_min 1.57
_exptl_absorpt_coefficient_mu 0.079
_exptl_absorpt_correction_T_max 0.977
_exptl_absorpt_correction_T_min 0.967
_exptl_absorpt_correction_type multi-scan
_exptl_absorpt_process_details multi-scan
_exptl_crystal_colour Blue
_exptl_crystal_density_diffrn 1.307
_exptl_crystal_description Rod
_exptl_crystal_F_000 816
_exptl_crystal_size_max 0.45
_exptl_crystal_size_mid 0.30
_exptl_crystal_size_min 0.25
_refine_diff_density_max 0.126
_refine_diff_density_min -0.173
_refine_diff_density_rms 0.030
_refine_ls_extinction_method none
_refine_ls_goodness_of_fit_ref 1.093
_refine_ls_hydrogen_treatment constr
_refine_ls_matrix_type full
_refine_ls_number_parameters 273
_refine_ls_number_reflns 4921
_refine_ls_number_restraints 0
_refine_ls_restrained_S_all 1.093
_refine_ls_R_factor_all 0.1090
_refine_ls_R_factor_gt 0.0440
_refine_ls_shift/su_max 0.000
_refine_ls_shift/su_mean 0.000
_refine_ls_structure_factor_coef Fsqd
_refine_ls_weighting_details 'calc w=1/[\s^2^(Fo^2^)+(0.0050P)^2^+0.0600P] where P=(Fo^2^+2Fc^2^)/3'
_refine_ls_weighting_scheme calc
_refine_ls_wR_factor_gt 0.0710
_refine_ls_wR_factor_ref 0.0767
_reflns_number_gt 2091
_reflns_number_total 4921
_reflns_threshold_expression >2sigma(I)
_cod_data_source_file jo200231k_si_004.cif
_cod_data_source_block rk-34-a
_cod_database_code 4026261

loop_
_symmetry_equiv_pos_as_xyz
'x, y, z'
'-x, y+1/2, -z+1/2'
'-x, -y, -z'
'x, -y-1/2, z-1/2'

loop_
_atom_site_label
_atom_site_type_symbol
_atom_site_fract_x
_atom_site_fract_y
_atom_site_fract_z
_atom_site_U_iso_or_equiv
_atom_site_adp_type
_atom_site_occupancy
_atom_site_symmetry_multiplicity
_atom_site_calc_flag
_atom_site_refinement_flags
N3 N 0.4208(2) 0.53452(8) 0.09250(6) 0.0603(4) Uani 1 1 d .
N1 N 0.6595(2) 0.60844(7) 0.04454(6) 0.0504(3) Uani 1 1 d .
N2 N 0.4292(2) 0.59031(8) 0.04803(6) 0.0616(4) Uani 1 1 d .
N4 N 0.8257(3) 0.26582(10) 0.30093(7) 0.0865(5) Uani 1 1 d .
C1 C 0.7301(3) 0.66466(9) -0.00236(7) 0.0488(4) Uani 1 1 d .
C18 C 0.6454(3) 0.51615(9) 0.11757(7) 0.0474(4) Uani 1 1 d .
C19 C 0.6904(3) 0.45451(9) 0.16715(7) 0.0487(4) Uani 1 1 d .
C17 C 0.7963(3) 0.56250(9) 0.08661(7) 0.0497(4) Uani 1 1 d .
H17 H 0.9598 0.5626 0.0930 0.060 Uiso 1 1 calc R
C14 C 0.6152(3) 0.73819(9) -0.01212(7) 0.0506(4) Uani 1 1 d .
C2 C 0.9155(3) 0.64241(10) -0.03665(8) 0.0611(5) Uani 1 1 d .
H2 H 0.9923 0.5937 -0.0280 0.073 Uiso 1 1 calc R
C4 C 0.8696(3) 0.76408(11) -0.09852(8) 0.0666(5) Uani 1 1 d .
C13 C 0.6842(3) 0.78789(9) -0.06259(8) 0.0550(4) Uani 1 1 d .
C12 C 0.5674(3) 0.86217(11) -0.07670(9) 0.0680(5) Uani 1 1 d .
C20 C 0.9012(3) 0.44988(9) 0.20546(7) 0.0590(4) Uani 1 1 d .
H20 H 1.0156 0.4889 0.2013 0.071 Uiso 1 1 calc R
C21 C 0.9463(3) 0.38854(10) 0.24988(7) 0.0642(5) Uani 1 1 d .
H21 H 1.0895 0.3875 0.2751 0.077 Uiso 1 1 calc R
C23 C 0.5690(3) 0.33389(11) 0.21933(8) 0.0723(5) Uani 1 1 d .
H23 H 0.4539 0.2951 0.2233 0.087 Uiso 1 1 calc R
C24 C 0.5257(3) 0.39558(10) 0.17568(8) 0.0650(5) Uani 1 1 d .
H24 H 0.3810 0.3976 0.1512 0.078 Uiso 1 1 calc R
C22 C 0.7814(3) 0.32855(11) 0.25751(8) 0.0612(5) Uani 1 1 d .
C15 C 0.4384(3) 0.76782(10) 0.02569(8) 0.0708(5) Uani 1 1 d .
H15 H 0.3945 0.7372 0.0599 0.085 Uiso 1 1 calc R
C3 C 0.9861(3) 0.69255(12) -0.08360(8) 0.0740(5) Uani 1 1 d .
H3 H 1.1140 0.6782 -0.1056 0.089 Uiso 1 1 calc R
C7 C 0.6294(4) 0.91087(13) -0.12838(10) 0.0839(6) Uani 1 1 d .
C11 C 0.3910(4) 0.88887(12) -0.03955(10) 0.0833(6) Uani 1 1 d .
C8 C 0.5114(5) 0.98325(15) -0.14146(12) 0.1152(9) Uani 1 1 d .
H8 H 0.5490 1.0147 -0.1759 0.138 Uiso 1 1 calc R
C6 C 0.8141(5) 0.88341(15) -0.16428(10) 0.1071(8) Uani 1 1 d .
H6 H 0.8555 0.9141 -0.1987 0.128 Uiso 1 1 calc R
C16 C 0.3338(4) 0.83961(12) 0.01263(10) 0.0919(6) Uani 1 1 d .
H16 H 0.2206 0.8575 0.0386 0.110 Uiso 1 1 calc R
C9 C 0.3435(6) 1.00811(16) -0.10474(15) 0.1351(11) Uani 1 1 d .
H9 H 0.2692 1.0571 -0.1137 0.162 Uiso 1 1 calc R
C5 C 0.9299(4) 0.81479(14) -0.15004(10) 0.1012(7) Uani 1 1 d .
H5 H 1.0520 0.7997 -0.1740 0.121 Uiso 1 1 calc R
C10 C 0.2793(5) 0.96227(14) -0.05399(13) 0.1278(9) Uani 1 1 d .
H10 H 0.1620 0.9803 -0.0295 0.153 Uiso 1 1 calc R
C25 C 0.6878(4) 0.19410(12) 0.29597(9) 0.0988(7) Uani 1 1 d .
H25A H 0.5312 0.2058 0.3065 0.148 Uiso 1 1 calc R
H25B H 0.7578 0.1545 0.3253 0.148 Uiso 1 1 calc R
H25C H 0.6816 0.1738 0.2528 0.148 Uiso 1 1 calc R
C26 C 1.0363(4) 0.26404(12) 0.34313(10) 0.1144(8) Uani 1 1 d .
H26A H 1.1668 0.2513 0.3191 0.172 Uiso 1 1 calc R
H26B H 1.0229 0.2239 0.3756 0.172 Uiso 1 1 calc R
H26C H 1.0613 0.3157 0.3631 0.172 Uiso 1 1 calc R

loop_
_atom_site_aniso_label
_atom_site_aniso_U_11
_atom_site_aniso_U_22
_atom_site_aniso_U_33
_atom_site_aniso_U_23
_atom_site_aniso_U_13
_atom_site_aniso_U_12
N3 0.0485(9) 0.0602(10) 0.0715(10) 0.0107(8) 0.0013(7) 0.0038(7)
N1 0.0450(8) 0.0474(8) 0.0573(9) 0.0004(7) -0.0025(7) 0.0020(6)
N2 0.0449(9) 0.0651(10) 0.0730(10) 0.0107(8) -0.0038(7) 0.0017(7)
N4 0.1096(14) 0.0717(12) 0.0740(11) 0.0241(9) -0.0137(10) -0.0024(10)
C1 0.0519(10) 0.0472(11) 0.0464(10) -0.0011(8) -0.0007(8) -0.0028(8)
C18 0.0415(10) 0.0471(10) 0.0532(10) -0.0033(8) 0.0023(8) 0.0026(8)
C19 0.0460(10) 0.0487(10) 0.0511(10) -0.0016(8) 0.0034(8) 0.0045(8)
C17 0.0433(9) 0.0489(10) 0.0549(10) -0.0031(8) -0.0062(8) 0.0064(8)
C14 0.0554(11) 0.0481(11) 0.0470(10) -0.0029(8) -0.0023(8) 0.0013(8)
C2 0.0588(11) 0.0572(11) 0.0673(12) -0.0076(10) 0.0059(9) 0.0024(9)
C4 0.0837(14) 0.0598(13) 0.0576(12) -0.0013(10) 0.0135(10) -0.0125(11)
C13 0.0680(12) 0.0484(11) 0.0469(10) -0.0029(8) -0.0028(9) -0.0050(9)
C12 0.0845(14) 0.0547(12) 0.0614(13) 0.0022(10) -0.0105(10) -0.0041(10)
C20 0.0566(11) 0.0558(11) 0.0629(11) -0.0022(9) -0.0038(9) -0.0008(8)
C21 0.0641(12) 0.0661(12) 0.0589(11) 0.0028(10) -0.0126(9) 0.0058(10)
C23 0.0627(12) 0.0770(14) 0.0771(13) 0.0219(11) 0.0048(10) -0.0087(10)
C24 0.0494(11) 0.0748(13) 0.0693(12) 0.0153(10) -0.0023(9) -0.0034(10)
C22 0.0707(13) 0.0591(12) 0.0535(11) 0.0050(9) 0.0048(9) 0.0075(10)
C15 0.0813(13) 0.0613(13) 0.0724(13) 0.0065(10) 0.0198(10) 0.0172(10)
C3 0.0775(14) 0.0723(14) 0.0760(14) -0.0091(11) 0.0271(11) -0.0035(11)
C7 0.1198(19) 0.0582(14) 0.0695(15) 0.0091(12) -0.0126(13) -0.0145(13)
C11 0.0993(16) 0.0583(14) 0.0912(16) 0.0132(12) 0.0024(13) 0.0189(12)
C8 0.169(3) 0.0720(19) 0.098(2) 0.0265(15) -0.0234(18) -0.0085(17)
C6 0.162(3) 0.0860(19) 0.0747(16) 0.0181(14) 0.0182(16) -0.0301(17)
C16 0.1036(16) 0.0727(15) 0.1036(17) 0.0064(13) 0.0321(13) 0.0338(12)
C9 0.177(3) 0.077(2) 0.145(3) 0.0349(19) -0.013(2) 0.0314(19)
C5 0.143(2) 0.0842(17) 0.0825(16) 0.0045(14) 0.0414(14) -0.0192(15)
C10 0.150(2) 0.0829(18) 0.151(2) 0.0278(17) 0.0172(18) 0.0452(16)
C25 0.1147(18) 0.0880(17) 0.0958(16) 0.0346(13) 0.0214(13) -0.0018(14)
C26 0.1152(19) 0.1211(19) 0.1009(17) 0.0476(14) -0.0221(14) 0.0082(15)

loop_
_atom_type_symbol
_atom_type_description
_atom_type_scat_dispersion_real
_atom_type_scat_dispersion_imag
_atom_type_scat_source
C C 0.0033 0.0016 'International Tables Vol C Tables 4.2.6.8 and 6.1.1.4'
H H 0.0000 0.0000 'International Tables Vol C Tables 4.2.6.8 and 6.1.1.4'
N N 0.0061 0.0033 'International Tables Vol C Tables 4.2.6.8 and 6.1.1.4'
O O 0.0106 0.0060 'International Tables Vol C Tables 4.2.6.8 and 6.1.1.4'

loop_
_geom_angle_atom_site_label_1
_geom_angle_atom_site_label_2
_geom_angle_atom_site_label_3
_geom_angle
N2 N3 C18 109.34(12)
C17 N1 N2 109.99(12)
C17 N1 C1 128.81(13)
N2 N1 C1 121.02(12)
N3 N2 N1 107.10(12)
C22 N4 C26 120.73(17)
C22 N4 C25 120.98(16)
C26 N4 C25 117.11(16)
C2 C1 C14 122.10(15)
C2 C1 N1 117.11(14)
C14 C1 N1 120.80(14)
C17 C18 N3 107.59(14)
C17 C18 C19 130.95(14)
N3 C18 C19 121.43(14)
C24 C19 C20 116.85(15)
C24 C19 C18 120.82(14)
C20 C19 C18 122.26(15)
N1 C17 C18 105.96(13)
C1 C14 C13 117.30(15)
C1 C14 C15 124.72(15)
C13 C14 C15 117.96(15)
C3 C2 C1 119.78(16)
C3 C4 C13 119.36(16)
C3 C4 C5 121.99(19)
C13 C4 C5 118.65(19)
C4 C13 C12 119.64(17)
C4 C13 C14 120.31(16)
C12 C13 C14 120.04(16)
C11 C12 C7 118.95(19)
C11 C12 C13 120.57(17)
C7 C12 C13 120.48(19)
C19 C20 C21 121.64(16)
C20 C21 C22 121.30(15)
C24 C23 C22 121.28(16)
C23 C24 C19 122.09(16)
N4 C22 C23 121.17(17)
N4 C22 C21 122.00(17)
C23 C22 C21 116.83(16)
C16 C15 C14 121.04(17)
C2 C3 C4 120.95(17)
C8 C7 C12 119.4(2)
C8 C7 C6 122.8(2)
C12 C7 C6 117.8(2)
C10 C11 C12 119.7(2)
C10 C11 C16 122.3(2)
C12 C11 C16 118.04(17)
C9 C8 C7 120.6(3)
C5 C6 C7 122.1(2)
C15 C16 C11 122.22(18)
C8 C9 C10 121.4(3)
C6 C5 C4 121.3(2)
C9 C10 C11 119.9(2)

loop_
_geom_bond_atom_site_label_1
_geom_bond_atom_site_label_2
_geom_bond_distance
N3 N2 1.3170(15)
N3 C18 1.3730(17)
N1 C17 1.3552(16)
N1 N2 1.3579(15)
N1 C1 1.4389(17)
N4 C22 1.390(2)
N4 C26 1.423(2)
N4 C25 1.427(2)
C1 C2 1.3837(19)
C1 C14 1.3935(19)
C18 C17 1.3639(18)
C18 C19 1.4627(19)
C19 C24 1.3813(19)
C19 C20 1.3831(19)
C14 C13 1.4242(19)
C14 C15 1.427(2)
C2 C3 1.376(2)
C4 C3 1.384(2)
C4 C13 1.411(2)
C4 C5 1.435(2)
C13 C12 1.422(2)
C12 C11 1.400(2)
C12 C7 1.421(2)
C20 C21 1.387(2)
C21 C22 1.391(2)
C23 C24 1.379(2)
C23 C22 1.390(2)
C15 C16 1.351(2)
C7 C8 1.394(3)
C7 C6 1.426(3)
C11 C10 1.397(2)
C11 C16 1.426(2)
C8 C9 1.348(3)
C6 C5 1.338(3)
C9 C10 1.383(3)

loop_
_cod_related_entry_id
_cod_related_entry_database
_cod_related_entry_code
1 ChemSpider 30659372
